data_4021732
loop_
_publ_author_name
'Zhi-Guo Wang'
'Bao-Han Zhou'
'Yun-Feng Chen'
'Guo-Dong Yin'
'Yi-Tao Li'
'An-Xin Wu'
'Lyle Isaacs'

_publ_section_title
;
 Substituent Effects Control the Self-Association of Molecular Clips
 in the Crystalline State
;
_journal_name_full 'Journal of Organic Chemistry'
_journal_page_first 4502
_journal_page_last 4508
_journal_paper_doi 10.1021/jo0603375
_journal_volume 71
_journal_year 2006
_chemical_formula_moiety 'C31 H34 Cl N4 O10'
_chemical_formula_sum 'C31 H34 Cl N4 O10'
_chemical_formula_weight 658.07
_chemical_name_systematic
; 
 ? 
;
_space_group_IT_number 2
_space_group_name_Hall '-P 1'
_space_group_name_H-M_alt 'P -1'
_symmetry_cell_setting triclinic
_symmetry_space_group_name_Hall '-P 1'
_symmetry_space_group_name_H-M 'P -1'
_atom_sites_solution_hydrogens geom
_atom_sites_solution_primary direct
_atom_sites_solution_secondary difmap
_audit_creation_method SHELXL-97
_cell_angle_alpha 78.23(2)
_cell_angle_beta 68.90(2)
_cell_angle_gamma 70.97(2)
_cell_formula_units_Z 2
_cell_length_a 10.139(12)
_cell_length_b 12.672(15)
_cell_length_c 13.818(17)
_cell_measurement_reflns_used 2086
_cell_measurement_temperature 292(2)
_cell_measurement_theta_max 21.32
_cell_measurement_theta_min 2.24
_cell_volume 1558(3)
_computing_cell_refinement 'Bruker SMART'
_computing_data_collection 'Bruker SMART'
_computing_data_reduction 'Bruker SAINT'
_computing_molecular_graphics 'Bruker SHELXTL'
_computing_publication_material 'Bruker SHELXTL'
_computing_structure_refinement 'SHELXL-97 (Sheldrick, 1997)'
_computing_structure_solution 'SHELXS-97 (Sheldrick, 1990)'
_diffrn_ambient_temperature 292(2)
_diffrn_measured_fraction_theta_full 0.923
_diffrn_measured_fraction_theta_max 0.923
_diffrn_measurement_device_type 'CCD area detector'
_diffrn_measurement_method 'phi and omega scans'
_diffrn_radiation_monochromator graphite
_diffrn_radiation_source 'fine-focus sealed tube'
_diffrn_radiation_type MoK\a
_diffrn_radiation_wavelength 0.71073
_diffrn_reflns_av_R_equivalents 0.0238
_diffrn_reflns_av_sigmaI/netI 0.0560
_diffrn_reflns_limit_h_max 12
_diffrn_reflns_limit_h_min -11
_diffrn_reflns_limit_k_max 12
_diffrn_reflns_limit_k_min -15
_diffrn_reflns_limit_l_max 16
_diffrn_reflns_limit_l_min -14
_diffrn_reflns_number 7538
_diffrn_reflns_theta_full 25.01
_diffrn_reflns_theta_max 25.01
_diffrn_reflns_theta_min 1.71
_exptl_absorpt_coefficient_mu 0.187
_exptl_absorpt_correction_type none
_exptl_crystal_colour colorless
_exptl_crystal_density_diffrn 1.403
_exptl_crystal_density_method 'not measured'
_exptl_crystal_description block
_exptl_crystal_F_000 690
_exptl_crystal_size_max 0.30
_exptl_crystal_size_mid 0.20
_exptl_crystal_size_min 0.10
_refine_diff_density_max 0.349
_refine_diff_density_min -0.328
_refine_diff_density_rms 0.064
_refine_ls_extinction_method none
_refine_ls_goodness_of_fit_ref 1.044
_refine_ls_hydrogen_treatment constr
_refine_ls_matrix_type full
_refine_ls_number_parameters 428
_refine_ls_number_reflns 5056
_refine_ls_number_restraints 8
_refine_ls_restrained_S_all 1.057
_refine_ls_R_factor_all 0.0937
_refine_ls_R_factor_gt 0.0614
_refine_ls_shift/su_max 0.001
_refine_ls_shift/su_mean 0.000
_refine_ls_structure_factor_coef Fsqd
_refine_ls_weighting_details 'calc w=1/[\s^2^(Fo^2^)+(0.1289P)^2^+0.0000P] where P=(Fo^2^+2Fc^2^)/3'
_refine_ls_weighting_scheme calc
_refine_ls_wR_factor_gt 0.1750
_refine_ls_wR_factor_ref 0.2190
_reflns_number_gt 3387
_reflns_number_total 5056
_reflns_threshold_expression >2sigma(I)
_cod_data_source_file jo0603375si20060217_102624.cif
_cod_depositor_comments
;
The following automatic conversions were performed:
'_symmetry_cell_setting' value 'Triclinic' changed to 'triclinic'
according to '/home/saulius/struct/CIF-dictionaries/cif_core.dic'
dictionary named 'cif_core.dic' version 2.4.1 from 2010-06-29.

Automatic conversion script
Id: cif_fix_enum 1527 2010-12-29 10:47:43Z saulius 
;
_cod_database_code 4021732

loop_
_symmetry_equiv_pos_as_xyz
'x, y, z'
'-x, -y, -z'

loop_
_atom_site_label
_atom_site_type_symbol
_atom_site_fract_x
_atom_site_fract_y
_atom_site_fract_z
_atom_site_U_iso_or_equiv
_atom_site_adp_type
_atom_site_occupancy
_atom_site_symmetry_multiplicity
_atom_site_calc_flag
_atom_site_refinement_flags
_atom_site_disorder_group
C1 C 1.3918(5) 0.4937(4) -0.2571(3) 0.0707(14) Uani 1 1 d . .
H1A H 1.4061 0.4227 -0.2158 0.106 Uiso 1 1 calc R .
H1B H 1.4493 0.4836 -0.3287 0.106 Uiso 1 1 calc R .
H1C H 1.2897 0.5240 -0.2515 0.106 Uiso 1 1 calc R .
C2 C 1.6060(5) 0.7503(4) -0.1168(4) 0.0700(14) Uani 1 1 d . .
H2A H 1.5239 0.8103 -0.0855 0.105 Uiso 1 1 calc R .
H2B H 1.6735 0.7806 -0.1758 0.105 Uiso 1 1 calc R .
H2C H 1.6550 0.7102 -0.0668 0.105 Uiso 1 1 calc R .
C3 C 1.3808(4) 0.5806(3) -0.1167(3) 0.0398(9) Uani 1 1 d . .
C4 C 1.4448(3) 0.6374(3) -0.0783(3) 0.0386(9) Uani 1 1 d . .
C5 C 1.2661(4) 0.5402(3) -0.0495(3) 0.0393(9) Uani 1 1 d . .
H5 H 1.2209 0.5045 -0.0755 0.047 Uiso 1 1 calc R .
C6 C 1.3962(3) 0.6487(3) 0.0270(3) 0.0378(8) Uani 1 1 d . .
H6 H 1.4397 0.6861 0.0528 0.045 Uiso 1 1 calc R .
C7 C 1.2829(3) 0.6049(3) 0.0952(3) 0.0364(8) Uani 1 1 d . .
C8 C 1.2167(3) 0.5516(3) 0.0564(3) 0.0360(8) Uani 1 1 d . .
C9 C 1.0954(4) 0.5017(3) 0.1255(3) 0.0386(9) Uani 1 1 d . .
H9A H 1.0653 0.4679 0.0828 0.046 Uiso 1 1 calc R .
H9B H 1.1331 0.4424 0.1734 0.046 Uiso 1 1 calc R .
C10 C 1.2428(3) 0.6106(3) 0.2114(3) 0.0410(9) Uani 1 1 d . .
H10A H 1.2673 0.5349 0.2449 0.049 Uiso 1 1 calc R .
H10B H 1.3020 0.6509 0.2223 0.049 Uiso 1 1 calc R .
C11 C 1.0396(4) 0.7752(3) 0.2783(3) 0.0388(8) Uani 1 1 d . .
C12 C 0.8756(3) 0.6643(3) 0.1385(3) 0.0361(8) Uani 1 1 d . .
C13 C 0.9695(3) 0.6171(3) 0.2777(2) 0.0355(8) Uani 1 1 d . .
C14 C 0.9755(4) 0.5160(3) 0.3613(3) 0.0446(9) Uani 1 1 d . .
C15 C 0.8583(6) 0.3827(4) 0.4649(4) 0.0879(17) Uani 1 1 d D .
H15A H 0.9405 0.3200 0.4362 0.105 Uiso 1 1 calc R .
H15B H 0.8698 0.3988 0.5266 0.105 Uiso 1 1 calc R .
C16 C 0.7261(7) 0.3541(6) 0.4920(6) 0.148(3) Uani 1 1 d DU .
H16A H 0.6447 0.4196 0.5102 0.222 Uiso 1 1 calc R .
H16B H 0.7201 0.2979 0.5504 0.222 Uiso 1 1 calc R .
H16C H 0.7231 0.3254 0.4339 0.222 Uiso 1 1 calc R .
C17 C 0.8301(3) 0.7224(3) 0.3001(2) 0.0351(8) Uani 1 1 d . .
C18 C 0.6999(4) 0.7076(3) 0.3967(3) 0.0402(9) Uani 1 1 d . .
C19 C 0.6116(5) 0.7026(4) 0.5813(3) 0.0655(13) Uani 1 1 d . .
H19A H 0.6555 0.6757 0.6367 0.079 Uiso 1 1 calc R .
H19B H 0.5644 0.6482 0.5791 0.079 Uiso 1 1 calc R .
C20 C 0.5005(6) 0.8114(5) 0.6038(4) 0.0997(19) Uani 1 1 d . .
H20A H 0.5456 0.8634 0.6121 0.150 Uiso 1 1 calc R .
H20B H 0.4227 0.8014 0.6668 0.150 Uiso 1 1 calc R .
H20C H 0.4610 0.8402 0.5471 0.150 Uiso 1 1 calc R .
C21 C 0.8062(4) 0.9243(3) 0.3088(3) 0.0434(9) Uani 1 1 d . .
H21A H 0.8468 0.9644 0.3387 0.052 Uiso 1 1 calc R .
H21B H 0.7054 0.9302 0.3527 0.052 Uiso 1 1 calc R .
C22 C 0.6863(4) 0.8439(3) 0.1807(3) 0.0446(9) Uani 1 1 d . .
H22A H 0.6014 0.8627 0.2421 0.054 Uiso 1 1 calc R .
H22B H 0.6525 0.8304 0.1281 0.054 Uiso 1 1 calc R .
C23 C 0.8056(4) 0.9810(3) 0.2015(3) 0.0415(9) Uani 1 1 d . .
C24 C 0.7499(4) 0.9426(3) 0.1403(3) 0.0408(9) Uani 1 1 d . .
C25 C 0.7513(4) 0.9965(3) 0.0414(3) 0.0434(9) Uani 1 1 d . .
C26 C 0.8094(4) 1.0863(3) 0.0040(3) 0.0489(10) Uani 1 1 d . .
H26 H 0.8125 1.1210 -0.0626 0.059 Uiso 1 1 calc R .
C27 C 0.8628(4) 1.1252(3) 0.0637(3) 0.0499(10) Uani 1 1 d . .
H27 H 0.9005 1.1868 0.0374 0.060 Uiso 1 1 calc R .
C28 C 0.8615(4) 1.0743(3) 0.1624(3) 0.0477(10) Uani 1 1 d . .
C29 C 0.9651(6) 1.2043(3) 0.1917(4) 0.0743(14) Uani 1 1 d . .
H29A H 1.0476 1.1902 0.1293 0.111 Uiso 1 1 calc R .
H29B H 0.9952 1.2204 0.2442 0.111 Uiso 1 1 calc R .
H29C H 0.8886 1.2672 0.1771 0.111 Uiso 1 1 calc R .
C30 C 0.6805(5) 1.0149(4) -0.1092(3) 0.0632(12) Uani 1 1 d . .
H30A H 0.6331 1.0930 -0.1002 0.095 Uiso 1 1 calc R .
H30B H 0.6236 0.9853 -0.1337 0.095 Uiso 1 1 calc R .
H30C H 0.7770 1.0066 -0.1592 0.095 Uiso 1 1 calc R .
C31 C 0.953(2) 0.001(2) 0.5415(15) 0.220(10) Uani 0.861(6) 1 d PD 1
Cl1 Cl 0.8264(5) -0.0727(4) 0.5811(2) 0.2011(19) Uani 0.861(6) 1 d PD 1
C31' C 0.962(10) 0.054(15) 0.506(15) 0.220(10) Uani 0.139(6) 1 d PD 2
Cl1' Cl 0.795(4) 0.030(3) 0.5703(17) 0.2011(19) Uani 0.139(6) 1 d PD 2
N1 N 1.0878(3) 0.6651(2) 0.2614(2) 0.0380(7) Uani 1 1 d . .
N2 N 0.9666(3) 0.5820(2) 0.1856(2) 0.0339(7) Uani 1 1 d . .
N3 N 0.8895(3) 0.8068(2) 0.3108(2) 0.0370(7) Uani 1 1 d . .
N4 N 0.7897(3) 0.7416(2) 0.2071(2) 0.0363(7) Uani 1 1 d . .
O1 O 1.4369(3) 0.5687(2) -0.22070(19) 0.0532(7) Uani 1 1 d . .
O2 O 1.5560(3) 0.6770(2) -0.14945(19) 0.0528(7) Uani 1 1 d . .
O3 O 1.1177(3) 0.8344(2) 0.2678(2) 0.0521(7) Uani 1 1 d . .
O4 O 0.8704(3) 0.6650(2) 0.05156(19) 0.0471(7) Uani 1 1 d . .
O5 O 1.0781(3) 0.4739(3) 0.3908(3) 0.0805(10) Uani 1 1 d . .
O6 O 0.8583(3) 0.4808(2) 0.3880(2) 0.0585(8) Uani 1 1 d . .
O7 O 0.5911(3) 0.6957(3) 0.3919(2) 0.0658(9) Uani 1 1 d . .
O8 O 0.7266(3) 0.7129(2) 0.48183(18) 0.0507(7) Uani 1 1 d . .
O9 O 0.9119(3) 1.1086(2) 0.2278(2) 0.0608(8) Uani 1 1 d . .
O10 O 0.6921(3) 0.9558(2) -0.0129(2) 0.0566(7) Uani 1 1 d . .

loop_
_atom_site_aniso_label
_atom_site_aniso_U_11
_atom_site_aniso_U_22
_atom_site_aniso_U_33
_atom_site_aniso_U_23
_atom_site_aniso_U_13
_atom_site_aniso_U_12
C1 0.075(3) 0.103(4) 0.043(2) -0.019(2) -0.005(2) -0.045(3)
C2 0.056(2) 0.054(3) 0.089(3) -0.017(2) 0.011(2) -0.033(2)
C3 0.0347(18) 0.040(2) 0.037(2) -0.0035(16) -0.0026(15) -0.0092(15)
C4 0.0309(17) 0.0361(19) 0.044(2) 0.0032(16) -0.0072(15) -0.0119(15)
C5 0.0353(18) 0.0381(19) 0.042(2) -0.0040(16) -0.0087(15) -0.0112(15)
C6 0.0325(17) 0.0311(18) 0.046(2) -0.0035(16) -0.0106(16) -0.0055(14)
C7 0.0296(16) 0.0345(18) 0.0391(19) -0.0045(15) -0.0074(15) -0.0045(14)
C8 0.0309(17) 0.0335(18) 0.040(2) -0.0051(15) -0.0058(15) -0.0094(14)
C9 0.0375(18) 0.0345(19) 0.0380(19) -0.0061(15) -0.0036(15) -0.0102(15)
C10 0.0313(18) 0.053(2) 0.038(2) -0.0061(17) -0.0090(15) -0.0121(16)
C11 0.047(2) 0.043(2) 0.0245(18) -0.0023(15) -0.0056(15) -0.0160(17)
C12 0.0352(18) 0.037(2) 0.036(2) 0.0009(16) -0.0071(15) -0.0174(16)
C13 0.0351(18) 0.0396(19) 0.0295(18) -0.0044(15) -0.0067(14) -0.0108(15)
C14 0.045(2) 0.046(2) 0.037(2) -0.0032(17) -0.0069(17) -0.0122(18)
C15 0.123(5) 0.077(3) 0.078(3) 0.040(3) -0.045(3) -0.060(3)
C16 0.120(5) 0.130(5) 0.170(6) 0.071(5) -0.029(4) -0.074(4)
C17 0.0362(18) 0.0361(19) 0.0287(18) -0.0024(14) -0.0039(14) -0.0120(15)
C18 0.039(2) 0.039(2) 0.034(2) -0.0007(16) -0.0050(16) -0.0091(16)
C19 0.063(3) 0.070(3) 0.036(2) 0.004(2) 0.0081(19) -0.014(2)
C20 0.089(4) 0.090(4) 0.070(3) -0.018(3) 0.018(3) -0.002(3)
C21 0.047(2) 0.037(2) 0.041(2) -0.0065(16) -0.0083(17) -0.0099(16)
C22 0.0394(19) 0.045(2) 0.044(2) 0.0057(17) -0.0137(16) -0.0113(17)
C23 0.0420(19) 0.0321(19) 0.041(2) -0.0025(16) -0.0064(16) -0.0060(16)
C24 0.0342(18) 0.0346(19) 0.045(2) 0.0001(17) -0.0096(16) -0.0032(15)
C25 0.0367(19) 0.036(2) 0.048(2) -0.0011(17) -0.0104(17) -0.0029(16)
C26 0.046(2) 0.038(2) 0.052(2) 0.0049(18) -0.0116(18) -0.0071(17)
C27 0.046(2) 0.0317(19) 0.060(3) 0.0049(19) -0.0098(19) -0.0101(17)
C28 0.044(2) 0.032(2) 0.060(3) -0.0090(19) -0.0081(19) -0.0076(16)
C29 0.094(4) 0.046(3) 0.091(4) 0.000(2) -0.030(3) -0.033(3)
C30 0.077(3) 0.059(3) 0.057(3) 0.012(2) -0.032(2) -0.021(2)
C31 0.23(2) 0.27(3) 0.23(2) -0.081(18) -0.017(13) -0.18(2)
Cl1 0.297(4) 0.244(5) 0.145(2) 0.024(3) -0.104(3) -0.170(4)
C31' 0.23(2) 0.27(3) 0.23(2) -0.081(18) -0.017(13) -0.18(2)
Cl1' 0.297(4) 0.244(5) 0.145(2) 0.024(3) -0.104(3) -0.170(4)
N1 0.0321(14) 0.0419(17) 0.0393(16) -0.0083(13) -0.0058(12) -0.0132(13)
N2 0.0318(14) 0.0388(16) 0.0291(15) -0.0068(13) -0.0042(12) -0.0111(12)
N3 0.0387(15) 0.0353(16) 0.0335(16) -0.0038(12) -0.0074(12) -0.0100(13)
N4 0.0386(15) 0.0360(16) 0.0317(16) -0.0015(13) -0.0113(12) -0.0080(13)
O1 0.0570(16) 0.0668(18) 0.0334(14) -0.0057(13) -0.0011(12) -0.0281(14)
O2 0.0489(15) 0.0513(16) 0.0520(16) -0.0003(13) 0.0001(12) -0.0267(13)
O3 0.0528(16) 0.0508(16) 0.0557(17) -0.0077(13) -0.0084(13) -0.0267(13)
O4 0.0560(16) 0.0518(16) 0.0369(15) -0.0033(12) -0.0167(12) -0.0177(13)
O5 0.0594(19) 0.093(2) 0.080(2) 0.0405(19) -0.0362(17) -0.0236(17)
O6 0.0665(18) 0.0552(17) 0.0583(17) 0.0205(14) -0.0226(14) -0.0351(14)
O7 0.0460(16) 0.092(2) 0.0567(18) 0.0013(16) -0.0035(14) -0.0360(16)
O8 0.0491(15) 0.0637(17) 0.0288(14) -0.0007(12) -0.0022(11) -0.0157(13)
O9 0.078(2) 0.0448(16) 0.0645(19) -0.0018(14) -0.0215(16) -0.0270(15)
O10 0.0669(18) 0.0524(16) 0.0555(17) 0.0127(14) -0.0291(14) -0.0232(14)

loop_
_atom_type_symbol
_atom_type_description
_atom_type_scat_dispersion_real
_atom_type_scat_dispersion_imag
_atom_type_scat_source
C C 0.0033 0.0016 'International Tables Vol C Tables 4.2.6.8 and 6.1.1.4'
H H 0.0000 0.0000 'International Tables Vol C Tables 4.2.6.8 and 6.1.1.4'
N N 0.0061 0.0033 'International Tables Vol C Tables 4.2.6.8 and 6.1.1.4'
O O 0.0106 0.0060 'International Tables Vol C Tables 4.2.6.8 and 6.1.1.4'
Cl Cl 0.1484 0.1585 'International Tables Vol C Tables 4.2.6.8 and 6.1.1.4'

loop_
_geom_angle_atom_site_label_1
_geom_angle_atom_site_label_2
_geom_angle_atom_site_label_3
_geom_angle
_geom_angle_site_symmetry_1
O1 C1 H1A 109.5 .
O1 C1 H1B 109.5 .
H1A C1 H1B 109.5 .
O1 C1 H1C 109.5 .
H1A C1 H1C 109.5 .
H1B C1 H1C 109.5 .
O2 C2 H2A 109.5 .
O2 C2 H2B 109.5 .
H2A C2 H2B 109.5 .
O2 C2 H2C 109.5 .
H2A C2 H2C 109.5 .
H2B C2 H2C 109.5 .
O1 C3 C5 123.8(3) .
O1 C3 C4 116.9(3) .
C5 C3 C4 119.3(3) .
O2 C4 C6 124.2(3) .
O2 C4 C3 116.3(3) .
C6 C4 C3 119.5(3) .
C3 C5 C8 121.3(3) .
C3 C5 H5 119.4 .
C8 C5 H5 119.4 .
C4 C6 C7 121.0(3) .
C4 C6 H6 119.5 .
C7 C6 H6 119.5 .
C8 C7 C6 119.3(3) .
C8 C7 C10 121.8(3) .
C6 C7 C10 118.8(3) .
C7 C8 C5 119.5(3) .
C7 C8 C9 122.1(3) .
C5 C8 C9 118.4(3) .
N2 C9 C8 114.1(3) .
N2 C9 H9A 108.7 .
C8 C9 H9A 108.7 .
N2 C9 H9B 108.7 .
C8 C9 H9B 108.7 .
H9A C9 H9B 107.6 .
N1 C10 C7 113.9(3) .
N1 C10 H10A 108.8 .
C7 C10 H10A 108.8 .
N1 C10 H10B 108.8 .
C7 C10 H10B 108.8 .
H10A C10 H10B 107.7 .
O3 C11 N1 125.3(3) .
O3 C11 N3 126.0(3) .
N1 C11 N3 108.6(3) .
O4 C12 N4 126.4(3) .
O4 C12 N2 125.5(3) .
N4 C12 N2 108.0(3) .
N2 C13 N1 115.1(3) .
N2 C13 C14 108.7(3) .
N1 C13 C14 109.9(3) .
N2 C13 C17 102.3(3) .
N1 C13 C17 102.3(3) .
C14 C13 C17 118.7(3) .
O5 C14 O6 126.0(4) .
O5 C14 C13 122.8(3) .
O6 C14 C13 111.1(3) .
C16 C15 O6 110.1(4) .
C16 C15 H15A 109.6 .
O6 C15 H15A 109.6 .
C16 C15 H15B 109.6 .
O6 C15 H15B 109.6 .
H15A C15 H15B 108.2 .
C15 C16 H16A 109.5 .
C15 C16 H16B 109.5 .
H16A C16 H16B 109.5 .
C15 C16 H16C 109.5 .
H16A C16 H16C 109.5 .
H16B C16 H16C 109.5 .
N4 C17 N3 114.1(3) .
N4 C17 C18 110.4(3) .
N3 C17 C18 111.0(3) .
N4 C17 C13 102.4(3) .
N3 C17 C13 102.5(3) .
C18 C17 C13 116.1(3) .
O7 C18 O8 126.7(3) .
O7 C18 C17 123.1(4) .
O8 C18 C17 110.2(3) .
O8 C19 C20 111.0(3) .
O8 C19 H19A 109.4 .
C20 C19 H19A 109.4 .
O8 C19 H19B 109.4 .
C20 C19 H19B 109.4 .
H19A C19 H19B 108.0 .
C19 C20 H20A 109.5 .
C19 C20 H20B 109.5 .
H20A C20 H20B 109.5 .
C19 C20 H20C 109.5 .
H20A C20 H20C 109.5 .
H20B C20 H20C 109.5 .
N3 C21 C23 114.5(3) .
N3 C21 H21A 108.6 .
C23 C21 H21A 108.6 .
N3 C21 H21B 108.6 .
C23 C21 H21B 108.6 .
H21A C21 H21B 107.6 .
N4 C22 C24 113.6(3) .
N4 C22 H22A 108.8 .
C24 C22 H22A 108.8 .
N4 C22 H22B 108.8 .
C24 C22 H22B 108.8 .
H22A C22 H22B 107.7 .
C24 C23 C28 119.3(3) .
C24 C23 C21 121.4(3) .
C28 C23 C21 119.3(4) .
C25 C24 C23 120.1(3) .
C25 C24 C22 119.2(3) .
C23 C24 C22 120.7(3) .
O10 C25 C26 123.6(3) .
O10 C25 C24 116.8(3) .
C26 C25 C24 119.6(4) .
C27 C26 C25 120.8(4) .
C27 C26 H26 119.6 .
C25 C26 H26 119.6 .
C26 C27 C28 120.9(4) .
C26 C27 H27 119.5 .
C28 C27 H27 119.5 .
O9 C28 C27 124.7(3) .
O9 C28 C23 116.0(4) .
C27 C28 C23 119.3(4) .
O9 C29 H29A 109.5 .
O9 C29 H29B 109.5 .
H29A C29 H29B 109.5 .
O9 C29 H29C 109.5 .
H29A C29 H29C 109.5 .
H29B C29 H29C 109.5 .
O10 C30 H30A 109.5 .
O10 C30 H30B 109.5 .
H30A C30 H30B 109.5 .
O10 C30 H30C 109.5 .
H30A C30 H30C 109.5 .
H30B C30 H30C 109.5 .
C31 C31 Cl1 126(3) 2_756
C31' C31' Cl1' 96(8) 2_756
C11 N1 C13 112.9(3) .
C11 N1 C10 121.8(3) .
C13 N1 C10 124.1(3) .
C12 N2 C13 111.7(3) .
C12 N2 C9 121.5(3) .
C13 N2 C9 119.6(3) .
C11 N3 C17 112.3(3) .
C11 N3 C21 121.4(3) .
C17 N3 C21 120.6(3) .
C12 N4 C17 113.3(3) .
C12 N4 C22 122.8(3) .
C17 N4 C22 123.0(3) .
C3 O1 C1 117.1(3) .
C4 O2 C2 117.5(3) .
C14 O6 C15 114.2(3) .
C18 O8 C19 117.3(3) .
C28 O9 C29 117.3(3) .
C25 O10 C30 117.8(3) .

loop_
_geom_bond_atom_site_label_1
_geom_bond_atom_site_label_2
_geom_bond_distance
_geom_bond_site_symmetry_2
C1 O1 1.417(5) .
C1 H1A 0.9600 .
C1 H1B 0.9600 .
C1 H1C 0.9600 .
C2 O2 1.403(5) .
C2 H2A 0.9600 .
C2 H2B 0.9600 .
C2 H2C 0.9600 .
C3 O1 1.362(4) .
C3 C5 1.377(5) .
C3 C4 1.388(5) .
C4 O2 1.363(4) .
C4 C6 1.380(5) .
C5 C8 1.386(5) .
C5 H5 0.9300 .
C6 C7 1.392(5) .
C6 H6 0.9300 .
C7 C8 1.377(5) .
C7 C10 1.519(5) .
C8 C9 1.497(4) .
C9 N2 1.459(4) .
C9 H9A 0.9700 .
C9 H9B 0.9700 .
C10 N1 1.459(4) .
C10 H10A 0.9700 .
C10 H10B 0.9700 .
C11 O3 1.214(4) .
C11 N1 1.358(5) .
C11 N3 1.364(5) .
C12 O4 1.219(4) .
C12 N4 1.358(4) .
C12 N2 1.374(4) .
C13 N2 1.444(5) .
C13 N1 1.445(4) .
C13 C14 1.541(5) .
C13 C17 1.580(5) .
C14 O5 1.179(5) .
C14 O6 1.308(4) .
C15 C16 1.402(6) .
C15 O6 1.461(5) .
C15 H15A 0.9700 .
C15 H15B 0.9700 .
C16 H16A 0.9600 .
C16 H16B 0.9600 .
C16 H16C 0.9600 .
C17 N4 1.438(5) .
C17 N3 1.441(4) .
C17 C18 1.533(5) .
C18 O7 1.186(4) .
C18 O8 1.318(5) .
C19 O8 1.462(4) .
C19 C20 1.475(7) .
C19 H19A 0.9700 .
C19 H19B 0.9700 .
C20 H20A 0.9600 .
C20 H20B 0.9600 .
C20 H20C 0.9600 .
C21 N3 1.453(4) .
C21 C23 1.512(5) .
C21 H21A 0.9700 .
C21 H21B 0.9700 .
C22 N4 1.453(4) .
C22 C24 1.508(5) .
C22 H22A 0.9700 .
C22 H22B 0.9700 .
C23 C24 1.399(5) .
C23 C28 1.403(5) .
C24 C25 1.395(5) .
C25 O10 1.368(5) .
C25 C26 1.374(5) .
C26 C27 1.371(6) .
C26 H26 0.9300 .
C27 C28 1.382(6) .
C27 H27 0.9300 .
C28 O9 1.379(5) .
C29 O9 1.413(5) .
C29 H29A 0.9600 .
C29 H29B 0.9600 .
C29 H29C 0.9600 .
C30 O10 1.413(5) .
C30 H30A 0.9600 .
C30 H30B 0.9600 .
C30 H30C 0.9600 .
C31 C31 1.20(3) 2_756
C31 Cl1 1.697(15) .
C31' C31' 1.3(3) 2_756
C31' Cl1' 1.70(3) .

loop_
_geom_hbond_atom_site_label_D
_geom_hbond_atom_site_label_H
_geom_hbond_atom_site_label_A
_geom_hbond_distance_DH
_geom_hbond_distance_HA
_geom_hbond_distance_DA
_geom_hbond_angle_DHA
_geom_hbond_site_symmetry_A
C30 H30C O3 0.96 2.54 3.201(5) 125.9 2_775
C15 H15B O5 0.97 2.43 3.296(7) 147.9 2_766
C9 H9A O4 0.97 2.53 3.404(5) 149.9 2_765
C5 H5 O4 0.93 2.52 3.329(5) 145.2 2_765

loop_
_geom_torsion_atom_site_label_1
_geom_torsion_atom_site_label_2
_geom_torsion_atom_site_label_3
_geom_torsion_atom_site_label_4
_geom_torsion
O1 C3 C4 O2 1.0(4)
C5 C3 C4 O2 -178.8(3)
O1 C3 C4 C6 -177.7(3)
C5 C3 C4 C6 2.5(5)
O1 C3 C5 C8 177.9(3)
C4 C3 C5 C8 -2.3(5)
O2 C4 C6 C7 -179.2(3)
C3 C4 C6 C7 -0.7(5)
C4 C6 C7 C8 -1.3(5)
C4 C6 C7 C10 174.7(3)
C6 C7 C8 C5 1.5(5)
C10 C7 C8 C5 -174.4(3)
C6 C7 C8 C9 179.4(3)
C10 C7 C8 C9 3.5(5)
C3 C5 C8 C7 0.3(5)
C3 C5 C8 C9 -177.7(3)
C7 C8 C9 N2 59.0(4)
C5 C8 C9 N2 -123.1(3)
C8 C7 C10 N1 -58.9(4)
C6 C7 C10 N1 125.2(3)
N2 C13 C14 O5 113.7(4)
N1 C13 C14 O5 -13.1(5)
C17 C13 C14 O5 -130.2(4)
N2 C13 C14 O6 -62.2(4)
N1 C13 C14 O6 171.1(3)
C17 C13 C14 O6 53.9(4)
N2 C13 C17 N4 -10.6(3)
N1 C13 C17 N4 108.8(3)
C14 C13 C17 N4 -130.1(3)
N2 C13 C17 N3 -129.1(2)
N1 C13 C17 N3 -9.6(3)
C14 C13 C17 N3 111.5(3)
N2 C13 C17 C18 109.8(3)
N1 C13 C17 C18 -130.8(3)
C14 C13 C17 C18 -9.7(5)
N4 C17 C18 O7 11.3(5)
N3 C17 C18 O7 138.8(4)
C13 C17 C18 O7 -104.7(4)
N4 C17 C18 O8 -167.3(3)
N3 C17 C18 O8 -39.7(4)
C13 C17 C18 O8 76.8(4)
N3 C21 C23 C24 59.8(4)
N3 C21 C23 C28 -120.5(4)
C28 C23 C24 C25 0.5(5)
C21 C23 C24 C25 -179.8(3)
C28 C23 C24 C22 -178.8(3)
C21 C23 C24 C22 0.9(5)
N4 C22 C24 C25 121.5(3)
N4 C22 C24 C23 -59.2(4)
C23 C24 C25 O10 -178.6(3)
C22 C24 C25 O10 0.7(5)
C23 C24 C25 C26 0.9(5)
C22 C24 C25 C26 -179.8(3)
O10 C25 C26 C27 177.9(3)
C24 C25 C26 C27 -1.6(5)
C25 C26 C27 C28 0.9(6)
C26 C27 C28 O9 -179.5(3)
C26 C27 C28 C23 0.5(5)
C24 C23 C28 O9 178.8(3)
C21 C23 C28 O9 -0.9(5)
C24 C23 C28 C27 -1.2(5)
C21 C23 C28 C27 179.1(3)
O3 C11 N1 C13 -178.5(3)
N3 C11 N1 C13 2.7(4)
O3 C11 N1 C10 -10.5(5)
N3 C11 N1 C10 170.8(3)
N2 C13 N1 C11 114.6(3)
C14 C13 N1 C11 -122.3(3)
C17 C13 N1 C11 4.7(3)
N2 C13 N1 C10 -53.1(4)
C14 C13 N1 C10 70.0(4)
C17 C13 N1 C10 -163.1(3)
C7 C10 N1 C11 -96.5(4)
C7 C10 N1 C13 70.2(4)
O4 C12 N2 C13 167.5(3)
N4 C12 N2 C13 -14.8(3)
O4 C12 N2 C9 17.3(5)
N4 C12 N2 C9 -165.0(3)
N1 C13 N2 C12 -94.3(3)
C14 C13 N2 C12 142.0(3)
C17 C13 N2 C12 15.7(3)
N1 C13 N2 C9 56.5(4)
C14 C13 N2 C9 -67.2(3)
C17 C13 N2 C9 166.5(3)
C8 C9 N2 C12 69.7(4)
C8 C9 N2 C13 -78.1(4)
O3 C11 N3 C17 171.3(3)
N1 C11 N3 C17 -10.0(4)
O3 C11 N3 C21 17.8(5)
N1 C11 N3 C21 -163.5(3)
N4 C17 N3 C11 -97.6(3)
C18 C17 N3 C11 136.8(3)
C13 C17 N3 C11 12.2(3)
N4 C17 N3 C21 56.2(4)
C18 C17 N3 C21 -69.4(4)
C13 C17 N3 C21 166.0(3)
C23 C21 N3 C11 74.9(4)
C23 C21 N3 C17 -76.5(4)
O4 C12 N4 C17 -175.4(3)
N2 C12 N4 C17 6.9(3)
O4 C12 N4 C22 -6.0(5)
N2 C12 N4 C22 176.2(3)
N3 C17 N4 C12 112.6(3)
C18 C17 N4 C12 -121.5(3)
C13 C17 N4 C12 2.7(3)
N3 C17 N4 C22 -56.7(4)
C18 C17 N4 C22 69.2(4)
C13 C17 N4 C22 -166.6(3)
C24 C22 N4 C12 -92.4(4)
C24 C22 N4 C17 75.9(4)
C5 C3 O1 C1 -11.7(5)
C4 C3 O1 C1 168.5(4)
C6 C4 O2 C2 -11.8(5)
C3 C4 O2 C2 169.6(3)
O5 C14 O6 C15 2.5(6)
C13 C14 O6 C15 178.2(4)
C16 C15 O6 C14 177.5(5)
O7 C18 O8 C19 0.3(5)
C17 C18 O8 C19 178.8(3)
C20 C19 O8 C18 -83.5(5)
C27 C28 O9 C29 1.7(5)
C23 C28 O9 C29 -178.3(3)
C26 C25 O10 C30 -4.9(5)
C24 C25 O10 C30 174.6(3)
